data_1548023
loop_
_publ_author_name
'Christopher H. Hendon'
'Aron Walsh'
'Norinobu Akiyama'
'Yosuke Konno'
'Takashi Kajiwara'
'Tasuku Ito'
'Hiroshi Kitagawa'
'Ken Sakai'

_publ_section_title
;
 One-dimensional Magnus-type platinum double salts
;
_journal_name_full 'Nature Communications'
_journal_page_first 11950
_journal_paper_doi 10.1038/ncomms11950
_journal_volume 7
_journal_year 2016
_chemical_formula_sum 'C34 H47 N6 O15.5 Pt3'
_chemical_formula_weight 1373.05
_space_group_IT_number 14
_symmetry_cell_setting monoclinic
_symmetry_Int_Tables_number 14
_symmetry_space_group_name_Hall '-P 2yn'
_symmetry_space_group_name_H-M 'P 1 21/n 1'
_atom_sites_solution_hydrogens geom
_atom_sites_solution_primary direct
_atom_sites_solution_secondary difmap
_cell_angle_alpha 90.00
_cell_angle_beta 101.1850(10)
_cell_angle_gamma 90.00
_cell_formula_units_Z 4
_cell_length_a 18.7199(6)
_cell_length_b 9.6901(3)
_cell_length_c 23.7454(8)
_cell_measurement_reflns_used 8192
_cell_measurement_temperature 200(2)
_cell_measurement_theta_max 30.07
_cell_measurement_theta_min 2.22
_cell_volume 4225.5(2)
_diffrn_ambient_temperature 200(2)
_diffrn_detector_area_resol_mean 8.366
_diffrn_measured_fraction_theta_full 0.990
_diffrn_measured_fraction_theta_max 0.990
_diffrn_measurement_device 'Bruker SMART APEX CCD-detector diffractometer'
_diffrn_measurement_method \w
_diffrn_radiation_monochromator graphite
_diffrn_radiation_source 'sealed tube'
_diffrn_radiation_type MoK\a
_diffrn_radiation_wavelength 0.71073
_diffrn_reflns_av_R_equivalents 0.0447
_diffrn_reflns_av_sigmaI/netI 0.0610
_diffrn_reflns_limit_h_max 24
_diffrn_reflns_limit_h_min -26
_diffrn_reflns_limit_k_max 13
_diffrn_reflns_limit_k_min -13
_diffrn_reflns_limit_l_max 30
_diffrn_reflns_limit_l_min -33
_diffrn_reflns_number 29259
_diffrn_reflns_theta_full 30.07
_diffrn_reflns_theta_max 30.07
_diffrn_reflns_theta_min 2.22
_exptl_absorpt_coefficient_mu 9.981
_exptl_absorpt_correction_T_max 0.69484
_exptl_absorpt_correction_T_min 0.40331
_exptl_absorpt_correction_type multi-scan
_exptl_absorpt_process_details '(SADABS; Sheldrick, 1996)'
_exptl_crystal_colour orange
_exptl_crystal_density_diffrn 2.158
_exptl_crystal_description plate
_exptl_crystal_F_000 2604
_exptl_crystal_size_max 0.2
_exptl_crystal_size_mid 0.1
_exptl_crystal_size_min 0.03
_refine_diff_density_max 1.368
_refine_diff_density_min -0.854
_refine_diff_density_rms 0.140
_refine_ls_extinction_coef not_refined
_refine_ls_extinction_expression not_defined
_refine_ls_extinction_method none
_refine_ls_goodness_of_fit_ref 0.911
_refine_ls_hydrogen_treatment constr
_refine_ls_matrix_type full
_refine_ls_number_parameters 599
_refine_ls_number_reflns 12295
_refine_ls_number_restraints 0
_refine_ls_restrained_S_all 0.911
_refine_ls_R_factor_all 0.0700
_refine_ls_R_factor_gt 0.0331
_refine_ls_shift/su_max 0.003
_refine_ls_shift/su_mean 0.000
_refine_ls_structure_factor_coef Fsqd
_refine_ls_weighting_details 'calc w=1/[\s^2^(Fo^2^)+(0.0235P)^2^+0.0000P] where P=(Fo^2^+2Fc^2^)/3'
_refine_ls_weighting_scheme calc
_refine_ls_wR_factor_gt 0.0607
_refine_ls_wR_factor_ref 0.0678
_reflns_d_resolution_high 0.7091
_reflns_number_gt 7733
_reflns_number_total 12295
_reflns_threshold_expression I>2\s(I)
_cod_data_source_file ncomms11950-s3.cif
_cod_data_source_block pvorang_rev2k
_cod_depositor_comments
;
The following automatic conversions were performed:

'_symmetry_cell_setting' value 'Monoclinic' changed to 'monoclinic'
according to the built-in table from CIF Core dictionary named
'cif_core.dic' version 2.4.1 from 2010-06-29.

Automatic conversion script
Id: cif_fix_values 5376 2017-05-30 11:51:03Z andrius 
;
_cod_original_sg_symbol_H-M 'P 21/n  '
_cod_database_code 1548023
_shelx_title ' Ptorang in P2(1)/n  2016/01/22 13:14:24 028 KENX'
_shelx_f_calc_maximum 937.40
_shelx_f_squared_multiplier 1.000

loop_
_symmetry_equiv_pos_as_xyz
'x, y, z'
'-x+1/2, y+1/2, -z+1/2'
'-x, -y, -z'
'x-1/2, -y-1/2, z-1/2'

loop_
_atom_site_label
_atom_site_type_symbol
_atom_site_fract_x
_atom_site_fract_y
_atom_site_fract_z
_atom_site_U_iso_or_equiv
_atom_site_adp_type
_atom_site_occupancy
_atom_site_symmetry_multiplicity
_atom_site_calc_flag
_atom_site_refinement_flags
_atom_site_disorder_assembly
_atom_site_disorder_group
Pt2 Pt 0.664013(10) 0.81175(2) 0.968740(8) 0.03053(5) Uani 1 1 d . . .
Pt1 Pt 0.827233(10) 0.81373(2) 0.978133(8) 0.03139(5) Uani 1 1 d . A .
Pt3 Pt 1.0000 1.0000 1.0000 0.05445(11) Uani 1 2 d S . .
Pt4 Pt 0.49547(2) 0.97758(6) 0.943783(18) 0.02912(9) Uani 0.50 1 d P . .
O1A O 0.69060(19) 0.9744(4) 1.02220(16) 0.0359(9) Uani 0.50 1 d P A 1
N1A N 0.8112(2) 0.9886(4) 1.02009(17) 0.0395(9) Uani 0.50 1 d P A 1
H1A H 0.8496 1.0424 1.0292 0.047 Uiso 0.50 1 calc PR A 1
O2A O 0.6756(2) 0.9322(4) 0.90196(16) 0.0403(9) Uani 0.50 1 d P A 1
N2A N 0.79601(19) 0.9118(4) 0.90178(15) 0.0361(9) Uani 0.50 1 d P A 1
H2A H 0.8294 0.9217 0.8806 0.043 Uiso 0.50 1 calc PR A 1
N1B N 0.69060(19) 0.9744(4) 1.02220(16) 0.0359(9) Uani 0.50 1 d P A 2
H1B H 0.6557 1.0089 1.0380 0.043 Uiso 0.50 1 calc PR A 2
O1B O 0.8112(2) 0.9886(4) 1.02009(17) 0.0395(9) Uani 0.50 1 d P A 2
N2B N 0.6756(2) 0.9322(4) 0.90196(16) 0.0403(9) Uani 0.50 1 d P A 2
H2B H 0.6352 0.9717 0.8840 0.048 Uiso 0.50 1 calc PR A 2
O2B O 0.79601(19) 0.9118(4) 0.90178(15) 0.0361(9) Uani 0.50 1 d P A 2
O3 O 0.9775(2) 1.0941(4) 0.9230(2) 0.0629(12) Uani 1 1 d . A .
O4 O 1.0016(2) 0.8321(4) 0.9501(2) 0.0620(12) Uani 1 1 d . A .
O6 O 0.9800(2) 0.7705(5) 0.8583(2) 0.0705(14) Uani 1 1 d . . .
O5 O 0.9603(3) 1.0470(5) 0.8300(2) 0.0802(15) Uani 1 1 d . A .
O14 O 0.5827(3) 0.7832(4) 0.73541(18) 0.0679(12) Uani 1 1 d . . .
N6 N 0.6295(2) 0.6453(4) 0.92128(18) 0.0352(10) Uani 1 1 d . A .
N5 N 0.6418(2) 0.6875(4) 1.03069(17) 0.0365(10) Uani 1 1 d . A .
N4 N 0.8547(2) 0.6412(4) 0.94197(17) 0.0315(9) Uani 1 1 d . . .
N3 N 0.8662(2) 0.7071(4) 1.04885(16) 0.0324(9) Uani 1 1 d . . .
C30 C 0.6244(3) 0.6339(6) 0.8638(2) 0.0408(12) Uani 1 1 d . . .
H30 H 0.6403 0.7080 0.8431 0.049 Uiso 1 1 calc R A .
C29 C 0.5966(3) 0.5169(6) 0.8350(2) 0.0468(14) Uani 1 1 d . A .
H29 H 0.5940 0.5110 0.7947 0.056 Uiso 1 1 calc R . .
C20 C 0.8470(3) 0.6175(6) 0.8847(2) 0.0394(12) Uani 1 1 d . A .
H20 H 0.8229 0.6843 0.8584 0.047 Uiso 1 1 calc R . .
C19 C 0.8730(3) 0.4998(5) 0.8638(2) 0.0398(12) Uani 1 1 d . . .
H19 H 0.8681 0.4865 0.8236 0.048 Uiso 1 1 calc R A .
C18 C 0.9063(3) 0.4013(5) 0.9014(2) 0.0378(12) Uani 1 1 d . A .
H18 H 0.9239 0.3185 0.8876 0.045 Uiso 1 1 calc R . .
C17 C 0.9137(3) 0.4242(5) 0.9594(2) 0.0357(12) Uani 1 1 d . . .
H17 H 0.9365 0.3568 0.9860 0.043 Uiso 1 1 calc R A .
C16 C 0.8881(2) 0.5450(5) 0.9790(2) 0.0307(11) Uani 1 1 d . A .
C15 C 0.8937(2) 0.5810(5) 1.0400(2) 0.0298(11) Uani 1 1 d . A .
C14 C 0.9240(3) 0.4960(6) 1.0850(2) 0.0405(13) Uani 1 1 d . . .
H14 H 0.9430 0.4083 1.0778 0.049 Uiso 1 1 calc R A .
C28 C 0.5728(3) 0.4096(6) 0.8632(3) 0.0495(15) Uani 1 1 d . . .
H28 H 0.5531 0.3292 0.8430 0.059 Uiso 1 1 calc R A .
C27 C 0.5780(3) 0.4204(5) 0.9220(2) 0.0422(13) Uani 1 1 d . A .
H27 H 0.5626 0.3463 0.9430 0.051 Uiso 1 1 calc R . .
C26 C 0.6058(2) 0.5404(5) 0.9502(2) 0.0358(12) Uani 1 1 d . . .
C25 C 0.6118(3) 0.5635(5) 1.0123(2) 0.0363(12) Uani 1 1 d . A .
C24 C 0.5888(3) 0.4719(6) 1.0491(3) 0.0467(14) Uani 1 1 d . . .
H24 H 0.5667 0.3871 1.0352 0.056 Uiso 1 1 calc R A .
C23 C 0.5985(3) 0.5052(7) 1.1068(3) 0.0572(17) Uani 1 1 d . A .
H23 H 0.5839 0.4426 1.1332 0.069 Uiso 1 1 calc R . .
C11 C 0.8684(3) 0.7486(6) 1.1029(2) 0.0473(14) Uani 1 1 d . A .
H11 H 0.8489 0.8363 1.1097 0.057 Uiso 1 1 calc R . .
C12 C 0.8984(3) 0.6665(6) 1.1495(2) 0.0527(16) Uani 1 1 d . . .
H12 H 0.8994 0.6981 1.1875 0.063 Uiso 1 1 calc R A .
C13 C 0.9264(3) 0.5402(6) 1.1403(2) 0.0493(15) Uani 1 1 d . A .
H13 H 0.9473 0.4835 1.1719 0.059 Uiso 1 1 calc R . .
C31 C 0.9720(3) 1.0120(7) 0.8799(4) 0.065(2) Uani 1 1 d . . .
C32 C 0.9854(3) 0.8577(7) 0.8960(3) 0.0555(17) Uani 1 1 d . A .
C4 C 0.7516(4) 1.2857(6) 1.0285(3) 0.0648(18) Uani 1 1 d . . .
H4A H 0.7547 1.3735 1.0493 0.097 Uiso 1 1 calc R . .
H4B H 0.7044 1.2793 1.0022 0.097 Uiso 1 1 calc R . .
H4C H 0.7908 1.2807 1.0065 0.097 Uiso 1 1 calc R . .
C3 C 0.7002(3) 1.1722(7) 1.1070(3) 0.0653(19) Uani 1 1 d . . .
H3A H 0.7038 1.0905 1.1317 0.098 Uiso 1 1 calc R . .
H3B H 0.6523 1.1740 1.0815 0.098 Uiso 1 1 calc R . .
H3C H 0.7064 1.2555 1.1308 0.098 Uiso 1 1 calc R . .
C7 C 0.7290(3) 1.0551(5) 0.8296(2) 0.0366(12) Uani 1 1 d . A .
C9 C 0.6518(3) 1.0956(6) 0.8027(2) 0.0499(15) Uani 1 1 d . . .
H9A H 0.6238 1.0127 0.7890 0.075 Uiso 1 1 calc R . .
H9B H 0.6525 1.1581 0.7704 0.075 Uiso 1 1 calc R . .
H9C H 0.6291 1.1422 0.8314 0.075 Uiso 1 1 calc R . .
C8 C 0.7649(3) 0.9822(7) 0.7851(2) 0.0603(17) Uani 1 1 d . . .
H8A H 0.7402 0.8943 0.7743 0.090 Uiso 1 1 calc R . .
H8B H 0.8163 0.9649 0.8015 0.090 Uiso 1 1 calc R . .
H8C H 0.7613 1.0408 0.7510 0.090 Uiso 1 1 calc R . .
C10 C 0.7740(4) 1.1861(6) 0.8518(3) 0.067(2) Uani 1 1 d . . .
H10A H 0.7821 1.2413 0.8191 0.101 Uiso 1 1 calc R . .
H10B H 0.8210 1.1582 0.8749 0.101 Uiso 1 1 calc R . .
H10C H 0.7471 1.2410 0.8755 0.101 Uiso 1 1 calc R . .
C6 C 0.7329(3) 0.9606(5) 0.8813(2) 0.0312(11) Uani 1 1 d . . .
C1 C 0.7536(3) 1.0325(5) 1.0354(2) 0.0330(11) Uani 1 1 d . . .
C2 C 0.7593(3) 1.1665(5) 1.0712(2) 0.0370(12) Uani 1 1 d . A .
C21 C 0.6502(3) 0.7200(7) 1.0862(2) 0.0524(15) Uani 1 1 d . . .
H21 H 0.6709 0.8065 1.0992 0.063 Uiso 1 1 calc R A .
C22 C 0.6292(3) 0.6293(7) 1.1254(3) 0.0560(16) Uani 1 1 d . A .
H22 H 0.6361 0.6533 1.1649 0.067 Uiso 1 1 calc R . .
C5 C 0.8328(3) 1.1767(6) 1.1114(3) 0.067(2) Uani 1 1 d . . .
H5A H 0.8334 1.2575 1.1363 0.100 Uiso 1 1 calc R A .
H5B H 0.8712 1.1859 1.0888 0.100 Uiso 1 1 calc R . .
H5C H 0.8413 1.0931 1.1350 0.100 Uiso 1 1 calc R . .
O11 O 0.4985(13) 1.084(2) 0.8707(5) 0.054(3) Uani 0.50 1 d P . .
O10 O 0.4748(9) 0.8185(16) 0.8904(4) 0.035(3) Uani 0.50 1 d P . .
C35 C 0.4656(6) 0.8528(11) 0.8363(5) 0.039(2) Uani 0.50 1 d P . .
C36 C 0.4709(6) 1.0073(12) 0.8266(5) 0.043(3) Uani 0.50 1 d P . .
O7 O 0.51386(19) 1.1320(4) 0.99088(17) 0.0490(10) Uani 1 1 d . . .
C34 C 0.5093(5) 1.1082(12) 1.0511(4) 0.027(2) Uani 0.50 1 d P . .
C33 C 0.4931(7) 0.9515(12) 1.0610(5) 0.040(3) Uani 0.50 1 d P . .
O8 O 0.4907(15) 0.921(2) 1.1081(5) 0.072(5) Uani 0.50 1 d P . .
O9 O 0.5156(9) 1.1986(17) 1.0873(5) 0.040(3) Uani 0.50 1 d P . .
O15 O 0.4668(3) 0.3181(5) 0.7432(2) 0.1003(19) Uani 1 1 d . . .
O16 O 0.2612(5) 0.6666(10) 0.7069(4) 0.091(3) Uani 0.50 1 d P . .
O17 O 0.2839(6) 0.9533(11) 0.7340(5) 0.174(6) Uani 0.744(16) 1 d P . .
O12 O 0.4565(3) 0.7920(6) 0.79525(19) 0.0979(19) Uani 1 1 d . . .
O13 O 0.4554(7) 1.0556(11) 0.7767(4) 0.075(3) Uani 0.50 1 d P . .
O19 O 0.4007(8) 1.0804(13) 0.7836(5) 0.103(5) Uani 0.50 1 d P A .
O18A O 0.4077(8) 0.555(2) 0.7485(9) 0.106(6) Uani 0.50 1 d P . .
O18B O 0.3691(6) 0.5472(18) 0.7445(9) 0.073(4) Uani 0.50 1 d P . .

loop_
_atom_site_aniso_label
_atom_site_aniso_U_11
_atom_site_aniso_U_22
_atom_site_aniso_U_33
_atom_site_aniso_U_23
_atom_site_aniso_U_13
_atom_site_aniso_U_12
Pt2 0.03085(10) 0.03081(10) 0.03080(10) 0.00068(9) 0.00816(8) -0.00464(8)
Pt1 0.03042(10) 0.03313(10) 0.03131(11) 0.00305(9) 0.00771(8) 0.00572(8)
Pt3 0.03804(18) 0.04110(19) 0.0900(3) 0.02675(18) 0.02689(18) 0.01422(14)
Pt4 0.0299(2) 0.0325(3) 0.0257(2) -0.0005(2) 0.00738(17) -0.0065(2)
O1A 0.0271(19) 0.036(2) 0.045(2) -0.0086(18) 0.0077(17) -0.0023(16)
N1A 0.037(2) 0.037(2) 0.048(2) -0.0067(19) 0.0163(19) 0.0036(18)
O2A 0.040(2) 0.043(2) 0.036(2) 0.0062(19) 0.0033(18) -0.0037(18)
N2A 0.034(2) 0.041(2) 0.035(2) 0.0156(18) 0.0119(17) 0.0082(17)
N1B 0.0271(19) 0.036(2) 0.045(2) -0.0086(18) 0.0077(17) -0.0023(16)
O1B 0.037(2) 0.037(2) 0.048(2) -0.0067(19) 0.0163(19) 0.0036(18)
N2B 0.040(2) 0.043(2) 0.036(2) 0.0062(19) 0.0033(18) -0.0037(18)
O2B 0.034(2) 0.041(2) 0.035(2) 0.0156(18) 0.0119(17) 0.0082(17)
O3 0.064(3) 0.046(3) 0.081(3) 0.025(2) 0.021(3) 0.018(2)
O4 0.064(3) 0.042(2) 0.086(3) 0.025(2) 0.029(3) 0.017(2)
O6 0.066(3) 0.044(3) 0.100(4) 0.013(3) 0.011(3) -0.001(2)
O5 0.097(4) 0.059(3) 0.082(4) 0.029(3) 0.012(3) 0.022(3)
O14 0.100(3) 0.058(3) 0.048(3) -0.002(2) 0.018(2) -0.024(3)
N6 0.029(2) 0.036(2) 0.042(3) 0.001(2) 0.0129(19) -0.0055(18)
N5 0.037(2) 0.043(3) 0.031(2) 0.003(2) 0.0108(18) -0.002(2)
N4 0.030(2) 0.032(2) 0.033(2) 0.0048(18) 0.0068(18) 0.0042(17)
N3 0.030(2) 0.040(2) 0.026(2) 0.0005(19) 0.0024(17) -0.0018(18)
C30 0.050(3) 0.039(3) 0.034(3) -0.002(2) 0.011(2) -0.007(3)
C29 0.049(3) 0.050(3) 0.040(3) -0.010(3) 0.006(3) 0.000(3)
C20 0.042(3) 0.049(3) 0.027(3) 0.005(2) 0.007(2) 0.005(3)
C19 0.045(3) 0.041(3) 0.033(3) -0.008(2) 0.008(2) 0.002(2)
C18 0.041(3) 0.029(3) 0.045(3) -0.007(2) 0.014(2) -0.001(2)
C17 0.036(3) 0.030(3) 0.039(3) 0.002(2) 0.002(2) -0.001(2)
C16 0.029(2) 0.033(3) 0.029(3) 0.003(2) 0.004(2) -0.002(2)
C15 0.023(2) 0.039(3) 0.026(3) 0.003(2) 0.003(2) -0.004(2)
C14 0.043(3) 0.040(3) 0.035(3) 0.008(2) 0.001(2) 0.005(2)
C28 0.048(3) 0.037(3) 0.060(4) -0.011(3) 0.003(3) 0.001(3)
C27 0.039(3) 0.028(3) 0.059(4) 0.004(3) 0.007(3) -0.002(2)
C26 0.027(2) 0.031(3) 0.050(3) 0.006(2) 0.007(2) 0.003(2)
C25 0.031(3) 0.034(3) 0.046(3) 0.008(2) 0.012(2) 0.004(2)
C24 0.039(3) 0.043(3) 0.060(4) 0.011(3) 0.015(3) 0.000(2)
C23 0.059(4) 0.060(4) 0.059(4) 0.030(3) 0.027(3) 0.005(3)
C11 0.054(3) 0.054(4) 0.033(3) 0.002(3) 0.005(3) 0.008(3)
C12 0.063(4) 0.068(4) 0.025(3) 0.000(3) 0.003(3) 0.009(3)
C13 0.056(4) 0.060(4) 0.030(3) 0.016(3) 0.004(3) 0.007(3)
C31 0.042(4) 0.053(4) 0.103(6) 0.018(4) 0.019(4) 0.006(3)
C32 0.028(3) 0.053(4) 0.086(5) 0.024(4) 0.012(3) 0.002(3)
C4 0.087(5) 0.039(3) 0.070(4) -0.007(3) 0.020(4) 0.009(3)
C3 0.066(4) 0.071(5) 0.063(4) -0.028(4) 0.022(3) -0.005(3)
C7 0.044(3) 0.035(3) 0.030(3) 0.006(2) 0.004(2) -0.005(2)
C9 0.064(4) 0.044(3) 0.040(3) 0.007(3) 0.006(3) 0.014(3)
C8 0.063(4) 0.088(5) 0.032(3) 0.009(3) 0.015(3) 0.004(4)
C10 0.095(5) 0.046(4) 0.053(4) 0.018(3) -0.006(4) -0.022(4)
C6 0.040(3) 0.026(2) 0.028(3) 0.000(2) 0.008(2) -0.002(2)
C1 0.034(2) 0.032(3) 0.032(3) -0.002(2) 0.005(2) 0.002(2)
C2 0.035(3) 0.030(3) 0.047(3) -0.010(2) 0.008(2) -0.002(2)
C21 0.056(4) 0.061(4) 0.042(3) 0.005(3) 0.015(3) -0.007(3)
C22 0.063(4) 0.072(4) 0.039(3) 0.007(3) 0.023(3) -0.002(4)
C5 0.046(4) 0.069(5) 0.078(5) -0.034(4) -0.004(3) 0.005(3)
O11 0.097(9) 0.045(6) 0.024(7) 0.011(7) 0.024(8) -0.020(6)
O10 0.041(6) 0.028(5) 0.037(7) 0.007(6) 0.010(6) 0.000(4)
C35 0.039(6) 0.046(7) 0.034(6) -0.001(5) 0.011(5) -0.001(5)
C36 0.053(7) 0.051(7) 0.026(6) -0.004(5) 0.007(5) -0.015(6)
O7 0.050(2) 0.041(2) 0.058(3) 0.015(2) 0.016(2) -0.0033(19)
C34 0.038(6) 0.029(6) 0.015(5) 0.002(4) 0.008(4) -0.017(5)
C33 0.070(8) 0.027(6) 0.020(5) 0.009(5) 0.000(5) -0.024(6)
O8 0.145(14) 0.052(7) 0.026(8) 0.015(8) 0.035(10) -0.022(8)
O9 0.045(6) 0.037(6) 0.036(7) 0.006(6) 0.003(6) -0.003(5)
O15 0.133(5) 0.101(4) 0.057(3) -0.002(3) -0.007(3) 0.003(4)
O16 0.095(8) 0.089(8) 0.087(8) 0.005(6) 0.013(6) -0.033(6)
O17 0.205(12) 0.170(11) 0.156(11) -0.014(8) 0.058(8) 0.058(8)
O12 0.146(5) 0.106(4) 0.038(3) -0.013(3) 0.010(3) 0.029(4)
O13 0.130(10) 0.071(7) 0.021(5) 0.002(4) 0.009(6) -0.032(7)
O19 0.169(14) 0.074(8) 0.077(8) -0.022(6) 0.055(9) -0.020(9)
O18A 0.117(14) 0.122(13) 0.074(9) 0.017(8) 0.004(12) 0.004(13)
O18B 0.069(9) 0.061(7) 0.091(10) -0.003(6) 0.023(9) -0.019(7)

loop_
_atom_type_symbol
_atom_type_description
_atom_type_scat_dispersion_real
_atom_type_scat_dispersion_imag
_atom_type_scat_source
C C 0.0033 0.0016 'International Tables Vol C Tables 4.2.6.8 and 6.1.1.4'
H H 0.0000 0.0000 'International Tables Vol C Tables 4.2.6.8 and 6.1.1.4'
N N 0.0061 0.0033 'International Tables Vol C Tables 4.2.6.8 and 6.1.1.4'
O O 0.0106 0.0060 'International Tables Vol C Tables 4.2.6.8 and 6.1.1.4'
Pt Pt -1.7033 8.3905 'International Tables Vol C Tables 4.2.6.8 and 6.1.1.4'

loop_
_geom_angle_atom_site_label_1
_geom_angle_atom_site_label_2
_geom_angle_atom_site_label_3
_geom_angle
_geom_angle_site_symmetry_1
_geom_angle_site_symmetry_3
N6 Pt2 N5 80.74(17) . .
N6 Pt2 N2B 95.50(16) . .
N5 Pt2 N2B 173.93(15) . .
N6 Pt2 O2A 95.50(16) . .
N5 Pt2 O2A 173.93(15) . .
N6 Pt2 O1A 173.55(16) . .
N5 Pt2 O1A 93.91(16) . .
O2A Pt2 O1A 89.53(16) . .
N6 Pt2 N1B 173.55(16) . .
N5 Pt2 N1B 93.91(16) . .
N2B Pt2 N1B 89.53(16) . .
N6 Pt2 Pt1 104.95(11) . .
N5 Pt2 Pt1 107.48(11) . .
N2B Pt2 Pt1 78.03(11) . .
O2A Pt2 Pt1 78.03(11) . .
O1A Pt2 Pt1 80.01(10) . .
N1B Pt2 Pt1 80.01(10) . .
N6 Pt2 Pt4 95.35(11) . .
N5 Pt2 Pt4 95.26(12) . .
N2B Pt2 Pt4 80.28(11) . .
O2A Pt2 Pt4 80.28(11) . .
O1A Pt2 Pt4 81.49(10) . .
N1B Pt2 Pt4 81.49(10) . .
Pt1 Pt2 Pt4 151.470(13) . .
N3 Pt1 N4 81.07(16) . .
N3 Pt1 N1A 94.86(16) . .
N4 Pt1 N1A 173.39(16) . .
N3 Pt1 O1B 94.86(16) . .
N4 Pt1 O1B 173.39(16) . .
N1A Pt1 O1B 0.0(3) . .
N3 Pt1 N2A 173.53(16) . .
N4 Pt1 N2A 93.52(15) . .
N1A Pt1 N2A 90.19(16) . .
N3 Pt1 O2B 173.53(16) . .
N4 Pt1 O2B 93.52(15) . .
N1A Pt1 O2B 90.19(16) . .
O1B Pt1 O2B 90.19(16) . .
N3 Pt1 Pt2 105.03(11) . .
N4 Pt1 Pt2 107.77(11) . .
N1A Pt1 Pt2 78.26(11) . .
O1B Pt1 Pt2 78.26(11) . .
N2A Pt1 Pt2 79.93(10) . .
O2B Pt1 Pt2 79.93(10) . .
N3 Pt1 Pt3 88.12(11) . .
N4 Pt1 Pt3 100.38(11) . .
N1A Pt1 Pt3 74.17(11) . .
O1B Pt1 Pt3 74.17(11) . .
N2A Pt1 Pt3 89.38(10) . .
O2B Pt1 Pt3 89.38(10) . .
Pt2 Pt1 Pt3 150.345(8) . .
O3 Pt3 O3 180.000(2) 3_777 .
O3 Pt3 O4 98.25(18) 3_777 .
O3 Pt3 O4 81.75(18) . .
O3 Pt3 O4 81.75(18) 3_777 3_777
O3 Pt3 O4 98.25(18) . 3_777
O4 Pt3 O4 180.000(1) . 3_777
O3 Pt3 Pt1 85.90(13) 3_777 .
O3 Pt3 Pt1 94.10(13) . .
O4 Pt3 Pt1 68.36(12) . .
O4 Pt3 Pt1 111.64(12) 3_777 .
C33 Pt4 C34 168.9(12) 3_677 3_677
C33 Pt4 O8 39.7(11) 3_677 3_677
C34 Pt4 O8 137.0(10) 3_677 3_677
C33 Pt4 O9 144.4(10) 3_677 3_677
C34 Pt4 O9 31.5(7) 3_677 3_677
O8 Pt4 O9 105.8(9) 3_677 3_677
C33 Pt4 O7 46.7(9) 3_677 .
C34 Pt4 O7 135.7(6) 3_677 .
O8 Pt4 O7 86.2(8) 3_677 .
O9 Pt4 O7 166.6(3) 3_677 .
C33 Pt4 O7 135.8(8) 3_677 3_677
C34 Pt4 O7 46.5(6) 3_677 3_677
O8 Pt4 O7 174.8(8) 3_677 3_677
O9 Pt4 O7 78.0(4) 3_677 3_677
O7 Pt4 O7 89.69(16) . 3_677
C33 Pt4 O10 130.9(9) 3_677 .
C34 Pt4 O10 46.9(7) 3_677 .
O8 Pt4 O10 91.3(8) 3_677 .
O9 Pt4 O10 16.0(4) 3_677 .
O7 Pt4 O10 177.3(3) . .
O7 Pt4 O10 92.8(3) 3_677 .
C33 Pt4 O11 48.5(10) 3_677 .
C34 Pt4 O11 129.9(9) 3_677 .
O8 Pt4 O11 10.0(13) 3_677 .
O9 Pt4 O11 98.4(7) 3_677 .
O7 Pt4 O11 94.2(6) . .
O7 Pt4 O11 175.1(6) 3_677 .
O10 Pt4 O11 83.2(6) . .
C33 Pt4 Pt4 92.1(9) 3_677 3_677
C34 Pt4 Pt4 90.3(6) 3_677 3_677
O8 Pt4 Pt4 131.8(8) 3_677 3_677
O9 Pt4 Pt4 121.8(3) 3_677 3_677
O7 Pt4 Pt4 45.69(11) . 3_677
O7 Pt4 Pt4 44.00(12) 3_677 3_677
O10 Pt4 Pt4 136.8(3) . 3_677
O11 Pt4 Pt4 139.8(6) . 3_677
C33 Pt4 Pt2 100.1(10) 3_677 .
C34 Pt4 Pt2 68.9(7) 3_677 .
O8 Pt4 Pt2 97.7(10) 3_677 .
O9 Pt4 Pt2 70.8(5) 3_677 .
O7 Pt4 Pt2 102.29(11) . .
O7 Pt4 Pt2 80.12(11) 3_677 .
O10 Pt4 Pt2 79.0(4) . .
O11 Pt4 Pt2 101.8(7) . .
Pt4 Pt4 Pt2 91.44(2) 3_677 .
C1 O1A Pt2 126.5(3) . .
C1 N1A Pt1 129.5(3) . .
C1 N1A H1A 115.3 . .
Pt1 N1A H1A 115.3 . .
C6 O2A Pt2 130.2(3) . .
C6 N2A Pt1 126.7(3) . .
C6 N2A H2A 116.6 . .
Pt1 N2A H2A 116.6 . .
C1 N1B Pt2 126.5(3) . .
C1 N1B H1B 116.8 . .
Pt2 N1B H1B 116.8 . .
C1 O1B Pt1 129.5(3) . .
C6 N2B Pt2 130.2(3) . .
C6 N2B H2B 114.9 . .
Pt2 N2B H2B 114.9 . .
C6 O2B Pt1 126.7(3) . .
C31 O3 Pt3 114.4(4) . .
C32 O4 Pt3 113.8(4) . .
C26 N6 C30 119.1(5) . .
C26 N6 Pt2 115.0(4) . .
C30 N6 Pt2 125.8(3) . .
C21 N5 C25 119.1(5) . .
C21 N5 Pt2 125.6(4) . .
C25 N5 Pt2 115.2(3) . .
C16 N4 C20 118.8(4) . .
C16 N4 Pt1 115.1(3) . .
C20 N4 Pt1 126.0(3) . .
C11 N3 C15 118.5(4) . .
C11 N3 Pt1 126.3(4) . .
C15 N3 Pt1 115.1(3) . .
N6 C30 C29 121.0(5) . .
N6 C30 H30 119.5 . .
C29 C30 H30 119.5 . .
C28 C29 C30 121.1(6) . .
C28 C29 H29 119.5 . .
C30 C29 H29 119.5 . .
N4 C20 C19 121.8(5) . .
N4 C20 H20 119.1 . .
C19 C20 H20 119.1 . .
C18 C19 C20 119.5(5) . .
C18 C19 H19 120.2 . .
C20 C19 H19 120.2 . .
C19 C18 C17 119.0(5) . .
C19 C18 H18 120.5 . .
C17 C18 H18 120.5 . .
C18 C17 C16 120.0(5) . .
C18 C17 H17 120.0 . .
C16 C17 H17 120.0 . .
N4 C16 C17 120.9(5) . .
N4 C16 C15 114.4(4) . .
C17 C16 C15 124.7(4) . .
N3 C15 C14 121.8(5) . .
N3 C15 C16 114.1(4) . .
C14 C15 C16 124.1(5) . .
C13 C14 C15 119.1(5) . .
C13 C14 H14 120.4 . .
C15 C14 H14 120.4 . .
C29 C28 C27 118.3(5) . .
C29 C28 H28 120.9 . .
C27 C28 H28 120.9 . .
C28 C27 C26 119.6(5) . .
C28 C27 H27 120.2 . .
C26 C27 H27 120.2 . .
N6 C26 C27 120.9(5) . .
N6 C26 C25 115.3(5) . .
C27 C26 C25 123.8(5) . .
N5 C25 C24 121.9(5) . .
N5 C25 C26 113.6(4) . .
C24 C25 C26 124.5(5) . .
C25 C24 C23 118.9(6) . .
C25 C24 H24 120.6 . .
C23 C24 H24 120.6 . .
C22 C23 C24 119.3(6) . .
C22 C23 H23 120.3 . .
C24 C23 H23 120.3 . .
N3 C11 C12 121.6(5) . .
N3 C11 H11 119.2 . .
C12 C11 H11 119.2 . .
C13 C12 C11 119.7(5) . .
C13 C12 H12 120.1 . .
C11 C12 H12 120.1 . .
C12 C13 C14 119.3(5) . .
C12 C13 H13 120.4 . .
C14 C13 H13 120.4 . .
O5 C31 O3 125.2(7) . .
O5 C31 C32 120.1(8) . .
O3 C31 C32 114.6(7) . .
O6 C32 O4 124.7(6) . .
O6 C32 C31 119.9(7) . .
O4 C32 C31 115.4(7) . .
C2 C4 H4A 109.5 . .
C2 C4 H4B 109.5 . .
H4A C4 H4B 109.5 . .
C2 C4 H4C 109.5 . .
H4A C4 H4C 109.5 . .
H4B C4 H4C 109.5 . .
C2 C3 H3A 109.5 . .
C2 C3 H3B 109.5 . .
H3A C3 H3B 109.5 . .
C2 C3 H3C 109.5 . .
H3A C3 H3C 109.5 . .
H3B C3 H3C 109.5 . .
C9 C7 C6 112.8(4) . .
C9 C7 C8 109.9(4) . .
C6 C7 C8 108.7(4) . .
C9 C7 C10 109.9(5) . .
C6 C7 C10 106.2(4) . .
C8 C7 C10 109.2(5) . .
C7 C9 H9A 109.5 . .
C7 C9 H9B 109.5 . .
H9A C9 H9B 109.5 . .
C7 C9 H9C 109.5 . .
H9A C9 H9C 109.5 . .
H9B C9 H9C 109.5 . .
C7 C8 H8A 109.5 . .
C7 C8 H8B 109.5 . .
H8A C8 H8B 109.5 . .
C7 C8 H8C 109.5 . .
H8A C8 H8C 109.5 . .
H8B C8 H8C 109.5 . .
C7 C10 H10A 109.5 . .
C7 C10 H10B 109.5 . .
H10A C10 H10B 109.5 . .
C7 C10 H10C 109.5 . .
H10A C10 H10C 109.5 . .
H10B C10 H10C 109.5 . .
O2B C6 N2A 0.0(4) . .
O2B C6 O2A 123.4(4) . .
N2A C6 O2A 123.4(4) . .
O2B C6 N2B 123.4(4) . .
N2A C6 N2B 123.4(4) . .
O2A C6 N2B 0.0(4) . .
O2B C6 C7 115.2(4) . .
N2A C6 C7 115.2(4) . .
O2A C6 C7 121.4(4) . .
N2B C6 C7 121.4(4) . .
O1B C1 N1A 0.0(4) . .
O1B C1 O1A 124.7(4) . .
N1A C1 O1A 124.7(4) . .
O1B C1 N1B 124.7(4) . .
N1A C1 N1B 124.7(4) . .
O1A C1 N1B 0.0(3) . .
O1B C1 C2 117.7(4) . .
N1A C1 C2 117.7(4) . .
O1A C1 C2 117.6(4) . .
N1B C1 C2 117.6(4) . .
C5 C2 C3 108.4(5) . .
C5 C2 C4 109.1(5) . .
C3 C2 C4 111.0(5) . .
C5 C2 C1 111.0(4) . .
C3 C2 C1 110.9(4) . .
C4 C2 C1 106.4(4) . .
N5 C21 C22 121.2(6) . .
N5 C21 H21 119.4 . .
C22 C21 H21 119.4 . .
C23 C22 C21 119.7(6) . .
C23 C22 H22 120.2 . .
C21 C22 H22 120.2 . .
C2 C5 H5A 109.5 . .
C2 C5 H5B 109.5 . .
H5A C5 H5B 109.5 . .
C2 C5 H5C 109.5 . .
H5A C5 H5C 109.5 . .
H5B C5 H5C 109.5 . .
O8 O11 C36 140(6) 3_677 .
O8 O11 C33 19(4) 3_677 3_677
C36 O11 C33 128.7(15) . 3_677
O8 O11 Pt4 34(4) 3_677 .
C36 O11 Pt4 109.1(12) . .
C33 O11 Pt4 19.7(4) 3_677 .
O9 O10 C35 168(4) 3_677 .
O9 O10 C34 46(3) 3_677 3_677
C35 O10 C34 137.5(13) . 3_677
O9 O10 Pt4 69(3) 3_677 .
C35 O10 Pt4 113.7(10) . .
C34 O10 Pt4 23.7(5) 3_677 .
O12 C35 O10 133.6(13) . .
O12 C35 C36 112.8(10) . .
O10 C35 C36 113.6(11) . .
O12 C35 O9 132.7(11) . 3_677
O10 C35 O9 3.5(12) . 3_677
C36 C35 O9 114.1(10) . 3_677
O13 C36 O11 122.0(13) . .
O13 C36 C35 120.0(10) . .
O11 C36 C35 117.6(11) . .
O13 C36 O19 41.3(7) . .
O11 C36 O19 113.3(14) . .
C35 C36 O19 116.6(9) . .
O13 C36 O8 132.9(11) . 3_677
O11 C36 O8 11.0(13) . 3_677
C35 C36 O8 106.6(10) . 3_677
O19 C36 O8 121.7(12) . 3_677
C33 O7 C34 136.3(6) 3_677 .
C33 O7 Pt4 21.5(4) 3_677 .
C34 O7 Pt4 114.9(5) . .
C33 O7 Pt4 111.6(5) 3_677 3_677
C34 O7 Pt4 24.8(5) . 3_677
Pt4 O7 Pt4 90.31(16) . 3_677
Pt4 C34 O9 127.2(11) 3_677 .
Pt4 C34 O7 108.7(9) 3_677 .
O9 C34 O7 124.0(11) . .
Pt4 C34 O10 109.4(9) 3_677 3_677
O9 C34 O10 18.9(9) . 3_677
O7 C34 O10 140.4(10) . 3_677
Pt4 C34 C33 5.2(6) 3_677 .
O9 C34 C33 125.8(10) . .
O7 C34 C33 110.2(8) . .
O10 C34 C33 108.7(9) 3_677 .
Pt4 C33 O8 116.6(17) 3_677 .
Pt4 C33 O7 111.8(11) 3_677 3_677
O8 C33 O7 131.2(16) . 3_677
Pt4 C33 C34 6.0(7) 3_677 .
O8 C33 C34 115.3(15) . .
O7 C33 C34 113.5(8) 3_677 .
Pt4 C33 O11 111.8(13) 3_677 3_677
O8 C33 O11 8(2) . 3_677
O7 C33 O11 134.2(11) 3_677 3_677
C34 C33 O11 111.3(11) . 3_677
O11 O8 C33 154(6) 3_677 .
O11 O8 Pt4 136(6) 3_677 3_677
C33 O8 Pt4 23.7(7) . 3_677
O11 O8 C36 29(4) 3_677 3_677
C33 O8 C36 132.6(19) . 3_677
Pt4 O8 C36 109.8(14) 3_677 3_677
O10 O9 C34 115(4) 3_677 .
O10 O9 C35 8(3) 3_677 3_677
C34 O9 C35 118.2(12) . 3_677
O10 O9 Pt4 95(3) 3_677 3_677
C34 O9 Pt4 21.3(6) . 3_677
C35 O9 Pt4 97.3(7) 3_677 3_677
O19 O13 C36 89.5(12) . .
O13 O19 C36 49.2(9) . .

loop_
_geom_bond_atom_site_label_1
_geom_bond_atom_site_label_2
_geom_bond_distance
_geom_bond_site_symmetry_2
Pt2 N6 2.002(4) .
Pt2 N5 2.006(4) .
Pt2 N2B 2.014(4) .
Pt2 O2A 2.014(4) .
Pt2 O1A 2.024(4) .
Pt2 N1B 2.024(4) .
Pt2 Pt1 3.0202(3) .
Pt2 Pt4 3.4875(5) .
Pt1 N3 1.986(4) .
Pt1 N4 1.992(4) .
Pt1 N1A 2.017(4) .
Pt1 O1B 2.017(4) .
Pt1 N2A 2.030(3) .
Pt1 O2B 2.030(3) .
Pt1 Pt3 3.6518(2) .
Pt3 O3 2.013(4) 3_777
Pt3 O3 2.013(4) .
Pt3 O4 2.016(4) .
Pt3 O4 2.016(4) 3_777
Pt4 C33 0.735(12) 3_677
Pt4 C34 0.847(11) 3_677
Pt4 O8 1.633(15) 3_677
Pt4 O9 1.856(18) 3_677
Pt4 O7 1.860(4) .
Pt4 O7 1.916(4) 3_677
Pt4 O10 1.985(16) .
Pt4 O11 2.027(12) .
Pt4 Pt4 2.6777(9) 3_677
O1A C1 1.289(6) .
N1A C1 1.276(6) .
N1A H1A 0.8800 .
O2A C6 1.293(6) .
N2A C6 1.278(5) .
N2A H2A 0.8800 .
N1B C1 1.289(6) .
N1B H1B 0.8800 .
O1B C1 1.276(6) .
N2B C6 1.293(6) .
N2B H2B 0.8800 .
O2B C6 1.278(5) .
O3 C31 1.285(8) .
O4 C32 1.285(8) .
O6 C32 1.223(8) .
O5 C31 1.210(8) .
N6 C26 1.349(6) .
N6 C30 1.354(6) .
N5 C21 1.335(7) .
N5 C25 1.362(6) .
N4 C16 1.349(6) .
N4 C20 1.359(6) .
N3 C11 1.339(6) .
N3 C15 1.358(6) .
C30 C29 1.373(7) .
C30 H30 0.9500 .
C29 C28 1.357(8) .
C29 H29 0.9500 .
C20 C19 1.371(7) .
C20 H20 0.9500 .
C19 C18 1.370(7) .
C19 H19 0.9500 .
C18 C17 1.376(7) .
C18 H18 0.9500 .
C17 C16 1.380(7) .
C17 H17 0.9500 .
C16 C15 1.473(6) .
C15 C14 1.381(6) .
C14 C13 1.375(7) .
C14 H14 0.9500 .
C28 C27 1.387(8) .
C28 H28 0.9500 .
C27 C26 1.392(7) .
C27 H27 0.9500 .
C26 C25 1.474(7) .
C25 C24 1.371(7) .
C24 C23 1.385(8) .
C24 H24 0.9500 .
C23 C22 1.368(8) .
C23 H23 0.9500 .
C11 C12 1.389(7) .
C11 H11 0.9500 .
C12 C13 1.365(8) .
C12 H12 0.9500 .
C13 H13 0.9500 .
C31 C32 1.551(8) .
C4 C2 1.525(7) .
C4 H4A 0.9800 .
C4 H4B 0.9800 .
C4 H4C 0.9800 .
C3 C2 1.522(8) .
C3 H3A 0.9800 .
C3 H3B 0.9800 .
C3 H3C 0.9800 .
C7 C9 1.513(7) .
C7 C6 1.523(6) .
C7 C8 1.531(7) .
C7 C10 1.558(7) .
C9 H9A 0.9800 .
C9 H9B 0.9800 .
C9 H9C 0.9800 .
C8 H8A 0.9800 .
C8 H8B 0.9800 .
C8 H8C 0.9800 .
C10 H10A 0.9800 .
C10 H10B 0.9800 .
C10 H10C 0.9800 .
C1 C2 1.544(6) .
C2 C5 1.518(7) .
C21 C22 1.391(8) .
C21 H21 0.9500 .
C22 H22 0.9500 .
C5 H5A 0.9800 .
C5 H5B 0.9800 .
C5 H5C 0.9800 .
O11 O8 0.506(19) 3_677
O11 C36 1.30(2) .
O11 C33 1.636(14) 3_677
O10 O9 0.551(12) 3_677
O10 C35 1.306(14) .
O10 C34 1.536(16) 3_677
C35 O12 1.123(11) .
C35 C36 1.521(14) .
C35 O9 1.848(13) 3_677
C36 O13 1.255(14) .
C36 O19 1.659(17) .
C36 O8 1.722(19) 3_677
O7 C33 1.458(12) 3_677
O7 C34 1.468(9) .
O7 Pt4 1.916(4) 3_677
C34 Pt4 0.847(11) 3_677
C34 O9 1.217(19) .
C34 O10 1.536(16) 3_677
C34 C33 1.575(14) .
C33 Pt4 0.735(11) 3_677
C33 O8 1.167(15) .
C33 O7 1.458(12) 3_677
C33 O11 1.636(14) 3_677
O8 O11 0.506(19) 3_677
O8 Pt4 1.633(14) 3_677
O8 C36 1.722(18) 3_677
O9 O10 0.551(12) 3_677
O9 C35 1.848(13) 3_677
O9 Pt4 1.856(17) 3_677
O13 O19 1.096(14) .
O18A O18B 0.715(17) .
